data_7052349
loop_
_publ_author_name
'Moloy Sarkar'
'Sandip Banthia'
'Aditi Patil'
'Mohd. Bismillah Ansari'
'Anunay Samanta'

_publ_section_title
;
 pH-Regulated &#x201C;Off--On&#x201D; fluorescence signalling of
 d-block metal ions in aqueous media and realization of molecular IMP
 logic function
;
_journal_issue 11
_journal_name_full 'New Journal of Chemistry'
_journal_page_first 1557
_journal_paper_doi 10.1039/b607642d
_journal_volume 30
_journal_year 2006
_chemical_formula_sum 'C13 H11 N5 O3'
_chemical_formula_weight 285.26
_chemical_name_systematic
;
?
;
_space_group_IT_number 61
_symmetry_cell_setting orthorhombic
_symmetry_space_group_name_Hall '-P 2ac 2ab'
_symmetry_space_group_name_H-M 'P b c a'
_atom_sites_solution_hydrogens geom
_atom_sites_solution_primary direct
_atom_sites_solution_secondary difmap
_audit_creation_method SHELXL-97
_cell_angle_alpha 90.00
_cell_angle_beta 90.00
_cell_angle_gamma 90.00
_cell_formula_units_Z 8
_cell_length_a 13.560(11)
_cell_length_b 7.385(6)
_cell_length_c 26.06(2)
_cell_measurement_reflns_used 1237
_cell_measurement_temperature 293(2)
_cell_measurement_theta_max 19.44
_cell_measurement_theta_min 2.17
_cell_volume 2610(4)
_computing_cell_refinement 'Bruker SMART'
_computing_data_collection 'Bruker SMART'
_computing_data_reduction 'Bruker SAINT'
_computing_molecular_graphics 'Bruker SHELXTL'
_computing_publication_material 'Bruker SHELXTL'
_computing_structure_refinement 'SHELXL-97 (Sheldrick, 1997)'
_computing_structure_solution 'SHELXS-97 (Sheldrick, 1990)'
_diffrn_ambient_temperature 293(2)
_diffrn_measured_fraction_theta_full 1.000
_diffrn_measured_fraction_theta_max 1.000
_diffrn_measurement_device_type 'CCD area detector'
_diffrn_measurement_method 'phi and omega scans'
_diffrn_radiation_monochromator graphite
_diffrn_radiation_source 'fine-focus sealed tube'
_diffrn_radiation_type MoK\a
_diffrn_radiation_wavelength 0.71073
_diffrn_reflns_av_R_equivalents 0.1549
_diffrn_reflns_av_sigmaI/netI 0.0723
_diffrn_reflns_limit_h_max 16
_diffrn_reflns_limit_h_min -16
_diffrn_reflns_limit_k_max 8
_diffrn_reflns_limit_k_min -8
_diffrn_reflns_limit_l_max 31
_diffrn_reflns_limit_l_min -30
_diffrn_reflns_number 23234
_diffrn_reflns_theta_full 25.10
_diffrn_reflns_theta_max 25.10
_diffrn_reflns_theta_min 1.56
_exptl_absorpt_coefficient_mu 0.108
_exptl_absorpt_correction_T_max .998
_exptl_absorpt_correction_T_min .809
_exptl_absorpt_correction_type multi-scan
_exptl_crystal_colour 'orange yellow'
_exptl_crystal_density_diffrn 1.452
_exptl_crystal_density_meas ?
_exptl_crystal_density_method .
_exptl_crystal_description 'tiny plate'
_exptl_crystal_F_000 1184
_exptl_crystal_size_max 0.4
_exptl_crystal_size_mid 0.08
_exptl_crystal_size_min 0.02
_refine_diff_density_max 0.169
_refine_diff_density_min -0.161
_refine_diff_density_rms 0.042
_refine_ls_extinction_method none
_refine_ls_goodness_of_fit_ref 0.950
_refine_ls_hydrogen_treatment mixed
_refine_ls_matrix_type full
_refine_ls_number_parameters 193
_refine_ls_number_reflns 2322
_refine_ls_number_restraints 0
_refine_ls_restrained_S_all 0.950
_refine_ls_R_factor_all 0.1312
_refine_ls_R_factor_gt 0.0567
_refine_ls_shift/su_max 0.000
_refine_ls_shift/su_mean 0.000
_refine_ls_structure_factor_coef Fsqd
_refine_ls_weighting_details 'calc w=1/[\s^2^(Fo^2^)+(0.0730P)^2^+0.0000P] where P=(Fo^2^+2Fc^2^)/3'
_refine_ls_weighting_scheme calc
_refine_ls_wR_factor_gt 0.1164
_refine_ls_wR_factor_ref 0.1495
_reflns_number_gt 1221
_reflns_number_total 2322
_reflns_threshold_expression >2sigma(I)
_cod_data_source_file b607642d.txt
_cod_data_source_block 1
_cod_depositor_comments
;
The following automatic conversions were performed:
'_symmetry_cell_setting' value 'Orthorhombic' changed to 'orthorhombic'
according to '/home/saulius/struct/CIF-dictionaries/cif_core.dic'
dictionary named 'cif_core.dic' version 2.4.1 from 2010-06-29.

Automatic conversion script
Id: cif_fix_enum 1527 2010-12-29 10:47:43Z saulius 
;
_cod_original_cell_volume 2609(4)
_cod_original_sg_symbol_H-M Pbca
_cod_database_code 7052349

loop_
_symmetry_equiv_pos_as_xyz
'x, y, z'
'-x+1/2, -y, z+1/2'
'x+1/2, -y+1/2, -z'
'-x, y+1/2, -z+1/2'
'-x, -y, -z'
'x-1/2, y, -z-1/2'
'-x-1/2, y-1/2, z'
'x, -y-1/2, z-1/2'

loop_
_atom_site_label
_atom_site_type_symbol
_atom_site_fract_x
_atom_site_fract_y
_atom_site_fract_z
_atom_site_U_iso_or_equiv
_atom_site_adp_type
_atom_site_occupancy
_atom_site_symmetry_multiplicity
_atom_site_calc_flag
_atom_site_refinement_flags
_atom_site_disorder_assembly
_atom_site_disorder_group
N1 N 0.1812(3) 0.3270(4) 0.56102(11) 0.0567(9) Uani 1 1 d . . .
N2 N 0.0391(2) 0.1991(4) 0.47752(12) 0.0515(8) Uani 1 1 d . . .
N3 N 0.0916(2) 0.0837(4) 0.40022(11) 0.0455(8) Uani 1 1 d . . .
N4 N 0.29377(19) 0.0322(4) 0.36979(10) 0.0390(7) Uani 1 1 d . . .
H4A H 0.247(2) -0.010(4) 0.3481(13) 0.059 Uiso 1 1 d . . .
N5 N 0.3306(2) 0.3676(4) 0.28650(10) 0.0461(8) Uani 1 1 d . . .
O1 O 0.01186(17) 0.1292(3) 0.42999(10) 0.0554(7) Uani 1 1 d . . .
O2 O 0.0939(2) 0.3527(5) 0.56965(11) 0.0891(10) Uani 1 1 d . . .
O3 O 0.2471(2) 0.3702(4) 0.59078(10) 0.0778(9) Uani 1 1 d . . .
C1 C 0.1678(2) 0.1237(4) 0.42853(12) 0.0330(8) Uani 1 1 d . . .
C2 C 0.1360(2) 0.1952(4) 0.47668(13) 0.0357(8) Uani 1 1 d . . .
C3 C 0.2082(2) 0.2489(4) 0.51283(12) 0.0397(8) Uani 1 1 d . . .
C4 C 0.3045(2) 0.2278(4) 0.49980(13) 0.0409(9) Uani 1 1 d . . .
H4 H 0.3521 0.2620 0.5236 0.049 Uiso 1 1 calc R . .
C5 C 0.3364(2) 0.1581(4) 0.45284(13) 0.0391(8) Uani 1 1 d . . .
H5 H 0.4037 0.1488 0.4465 0.047 Uiso 1 1 calc R . .
C6 C 0.2706(2) 0.1025(4) 0.41544(12) 0.0350(8) Uani 1 1 d . . .
C7 C 0.3949(2) 0.0070(4) 0.35302(12) 0.0425(9) Uani 1 1 d . . .
H7A H 0.3959 -0.0822 0.3257 0.051 Uiso 1 1 calc R . .
H7B H 0.4330 -0.0413 0.3814 0.051 Uiso 1 1 calc R . .
C8 C 0.4447(2) 0.1795(4) 0.33386(13) 0.0423(9) Uani 1 1 d . . .
H8A H 0.4373 0.2733 0.3596 0.051 Uiso 1 1 calc R . .
H8B H 0.5147 0.1565 0.3297 0.051 Uiso 1 1 calc R . .
C9 C 0.4040(2) 0.2470(4) 0.28417(12) 0.0361(8) Uani 1 1 d . . .
C10 C 0.4395(3) 0.1844(5) 0.23776(14) 0.0503(10) Uani 1 1 d . . .
H10 H 0.4912 0.1018 0.2370 0.060 Uiso 1 1 calc R . .
C11 C 0.3982(3) 0.2440(6) 0.19293(15) 0.0611(11) Uani 1 1 d . . .
H11 H 0.4208 0.2008 0.1615 0.073 Uiso 1 1 calc R . .
C12 C 0.3244(3) 0.3664(6) 0.19478(15) 0.0654(12) Uani 1 1 d . . .
H12 H 0.2952 0.4095 0.1649 0.079 Uiso 1 1 calc R . .
C13 C 0.2938(3) 0.4253(5) 0.24209(15) 0.0606(11) Uani 1 1 d . . .
H13 H 0.2438 0.5115 0.2432 0.073 Uiso 1 1 calc R . .

loop_
_atom_site_aniso_label
_atom_site_aniso_U_11
_atom_site_aniso_U_22
_atom_site_aniso_U_33
_atom_site_aniso_U_23
_atom_site_aniso_U_13
_atom_site_aniso_U_12
N1 0.059(2) 0.072(2) 0.038(2) -0.0025(17) 0.0053(18) 0.0034(19)
N2 0.0396(19) 0.063(2) 0.052(2) -0.0020(17) 0.0036(15) 0.0003(15)
N3 0.0378(17) 0.0492(18) 0.0497(18) 0.0006(14) -0.0002(16) 0.0012(15)
N4 0.0357(17) 0.0443(18) 0.0371(17) -0.0019(14) 0.0015(14) -0.0017(13)
N5 0.0486(19) 0.0519(19) 0.0378(17) 0.0031(15) 0.0006(15) 0.0088(15)
O1 0.0350(14) 0.0685(18) 0.0627(18) -0.0023(14) -0.0015(14) -0.0025(13)
O2 0.058(2) 0.140(3) 0.070(2) -0.0254(19) 0.0238(16) 0.0054(19)
O3 0.079(2) 0.108(2) 0.0461(17) -0.0208(16) -0.0055(16) 0.0072(18)
C1 0.0325(19) 0.0298(18) 0.037(2) 0.0047(15) -0.0026(16) 0.0013(15)
C2 0.0295(19) 0.038(2) 0.040(2) 0.0079(16) 0.0086(16) -0.0003(15)
C3 0.043(2) 0.045(2) 0.0308(19) 0.0006(17) 0.0028(17) 0.0005(17)
C4 0.039(2) 0.046(2) 0.038(2) 0.0031(17) -0.0050(17) -0.0020(16)
C5 0.030(2) 0.047(2) 0.040(2) 0.0040(17) -0.0006(16) 0.0024(16)
C6 0.039(2) 0.0302(18) 0.036(2) 0.0063(16) 0.0001(16) 0.0030(15)
C7 0.043(2) 0.043(2) 0.042(2) 0.0010(17) 0.0040(17) 0.0072(17)
C8 0.0338(19) 0.045(2) 0.048(2) 0.0016(18) 0.0045(17) 0.0037(16)
C9 0.0314(18) 0.0337(19) 0.043(2) 0.0001(16) 0.0069(16) -0.0057(16)
C10 0.048(2) 0.055(2) 0.048(2) -0.002(2) 0.018(2) 0.0016(18)
C11 0.069(3) 0.076(3) 0.039(2) -0.004(2) 0.022(2) -0.010(3)
C12 0.078(3) 0.075(3) 0.043(2) 0.013(2) -0.007(2) -0.003(3)
C13 0.068(3) 0.061(3) 0.053(3) 0.004(2) -0.001(2) 0.016(2)

loop_
_atom_type_symbol
_atom_type_description
_atom_type_scat_dispersion_real
_atom_type_scat_dispersion_imag
_atom_type_scat_source
C C 0.0030 0.0020 'International Tables Vol C Tables 4.2.6.8 and 6.1.1.4'
H H 0.0000 0.0000 'International Tables Vol C Tables 4.2.6.8 and 6.1.1.4'
N N 0.0060 0.0030 'International Tables Vol C Tables 4.2.6.8 and 6.1.1.4'
O O 0.0110 0.0060 'International Tables Vol C Tables 4.2.6.8 and 6.1.1.4'

loop_
_geom_angle_atom_site_label_1
_geom_angle_atom_site_label_2
_geom_angle_atom_site_label_3
_geom_angle
_geom_angle_site_symmetry_1
_geom_angle_site_symmetry_3
_geom_angle_publ_flag
O2 N1 O3 123.4(3) . . ?
O2 N1 C3 118.2(3) . . ?
O3 N1 C3 118.3(3) . . ?
C2 N2 O1 104.1(3) . . ?
C1 N3 O1 104.4(3) . . ?
C6 N4 C7 122.7(3) . . ?
C6 N4 H4A 122(2) . . ?
C7 N4 H4A 115(2) . . ?
C13 N5 C9 116.9(3) . . ?
N3 O1 N2 112.6(2) . . ?
N3 C1 C2 110.0(3) . . ?
N3 C1 C6 127.4(3) . . ?
C2 C1 C6 122.6(3) . . ?
N2 C2 C3 132.4(3) . . ?
N2 C2 C1 108.9(3) . . ?
C3 C2 C1 118.7(3) . . ?
C4 C3 C2 117.8(3) . . ?
C4 C3 N1 120.8(3) . . ?
C2 C3 N1 121.4(3) . . ?
C3 C4 C5 124.0(3) . . ?
C3 C4 H4 118.0 . . ?
C5 C4 H4 118.0 . . ?
C6 C5 C4 121.8(3) . . ?
C6 C5 H5 119.1 . . ?
C4 C5 H5 119.1 . . ?
N4 C6 C5 126.2(3) . . ?
N4 C6 C1 118.7(3) . . ?
C5 C6 C1 115.1(3) . . ?
N4 C7 C8 114.2(3) . . ?
N4 C7 H7A 108.7 . . ?
C8 C7 H7A 108.7 . . ?
N4 C7 H7B 108.7 . . ?
C8 C7 H7B 108.7 . . ?
H7A C7 H7B 107.6 . . ?
C9 C8 C7 113.5(3) . . ?
C9 C8 H8A 108.9 . . ?
C7 C8 H8A 108.9 . . ?
C9 C8 H8B 108.9 . . ?
C7 C8 H8B 108.9 . . ?
H8A C8 H8B 107.7 . . ?
N5 C9 C10 121.5(3) . . ?
N5 C9 C8 117.3(3) . . ?
C10 C9 C8 121.2(3) . . ?
C11 C10 C9 119.8(4) . . ?
C11 C10 H10 120.1 . . ?
C9 C10 H10 120.1 . . ?
C12 C11 C10 119.2(4) . . ?
C12 C11 H11 120.4 . . ?
C10 C11 H11 120.4 . . ?
C11 C12 C13 118.0(4) . . ?
C11 C12 H12 121.0 . . ?
C13 C12 H12 121.0 . . ?
N5 C13 C12 124.5(4) . . ?
N5 C13 H13 117.7 . . ?
C12 C13 H13 117.7 . . ?

loop_
_geom_bond_atom_site_label_1
_geom_bond_atom_site_label_2
_geom_bond_distance
_geom_bond_site_symmetry_2
_geom_bond_publ_flag
N1 O2 1.220(4) . ?
N1 O3 1.226(4) . ?
N1 C3 1.429(4) . ?
N2 C2 1.314(4) . ?
N2 O1 1.392(4) . ?
N3 C1 1.304(4) . ?
N3 O1 1.372(3) . ?
N4 C6 1.335(4) . ?
N4 C7 1.452(4) . ?
N4 H4A 0.90(3) . ?
N5 C13 1.330(4) . ?
N5 C9 1.337(4) . ?
C1 C2 1.428(4) . ?
C1 C6 1.443(4) . ?
C2 C3 1.415(4) . ?
C3 C4 1.359(4) . ?
C4 C5 1.396(4) . ?
C4 H4 0.9300 . ?
C5 C6 1.383(4) . ?
C5 H5 0.9300 . ?
C7 C8 1.525(4) . ?
C7 H7A 0.9700 . ?
C7 H7B 0.9700 . ?
C8 C9 1.493(4) . ?
C8 H8A 0.9700 . ?
C8 H8B 0.9700 . ?
C9 C10 1.381(5) . ?
C10 C11 1.368(5) . ?
C10 H10 0.9300 . ?
C11 C12 1.349(5) . ?
C11 H11 0.9300 . ?
C12 C13 1.372(5) . ?
C12 H12 0.9300 . ?
C13 H13 0.9300 . ?

loop_
_cod_related_entry_id
_cod_related_entry_database
_cod_related_entry_code
1 ChemSpider 21141700
